data_7103587
loop_
_publ_author_name
'Bourlier, Julien'
'Jouaiti, Abdelaziz'
'Kyritsakas-Gruber, Nathalie'
'Allouche, Lionel'
'Planeix, Jean-Marc'
'Hosseini, Mir Wais'

_publ_section_title
;
 Direct synthesis and structural characterisation of tri- and
 tetra-nuclear silver metallaknotanes by self-assembly approach.
;
_journal_issue 46
_journal_name_full 'Chemical communications (Cambridge, England)'
_journal_page_first 6191
_journal_page_last 6193
_journal_paper_doi 10.1039/b815580a
_journal_year 2008
_chemical_formula_moiety '2(C84 H96 Ag3 N6 O18), 6(As F6), 2( C H Cl3), C H Cl3'
_chemical_formula_sum 'C171 H195 Ag6 As6 Cl9 F36 N12 O36'
_chemical_formula_weight 5094.18
_chemical_name_systematic
;

?

;
_space_group_IT_number 15
_symmetry_cell_setting monoclinic
_symmetry_space_group_name_Hall '-C 2yc'
_symmetry_space_group_name_H-M 'C 1 2/c 1'
_atom_sites_solution_hydrogens geom
_atom_sites_solution_primary direct
_atom_sites_solution_secondary difmap
_audit_creation_method SHELXL-97
_cell_angle_alpha 90.00
_cell_angle_beta 98.442(2)
_cell_angle_gamma 90.00
_cell_formula_units_Z 2
_cell_length_a 29.3000(8)
_cell_length_b 20.1815(5)
_cell_length_c 18.7343(5)
_cell_measurement_reflns_used 6298
_cell_measurement_temperature 173(2)
_cell_measurement_theta_max 19.88
_cell_measurement_theta_min 2.20
_cell_volume 10957.9(5)
_computing_cell_refinement 'Bruker SMART'
_computing_data_collection 'Bruker SMART'
_computing_data_reduction 'Bruker SAINT'
_computing_molecular_graphics 'Bruker SHELXTL'
_computing_publication_material 'Bruker SHELXTL'
_computing_structure_refinement 'SHELXL-97 (Sheldrick, 1997)'
_computing_structure_solution 'SHELXS-97 (Sheldrick, 1990)'
_diffrn_ambient_temperature 173(2)
_diffrn_measured_fraction_theta_full 0.998
_diffrn_measured_fraction_theta_max 0.998
_diffrn_measurement_device_type 'CCD area detector'
_diffrn_measurement_method 'phi and omega scans'
_diffrn_radiation_monochromator graphite
_diffrn_radiation_source 'fine-focus sealed tube'
_diffrn_radiation_type MoK\a
_diffrn_radiation_wavelength 0.71073
_diffrn_reflns_av_R_equivalents 0.0639
_diffrn_reflns_av_sigmaI/netI 0.0632
_diffrn_reflns_limit_h_max 38
_diffrn_reflns_limit_h_min -38
_diffrn_reflns_limit_k_max 26
_diffrn_reflns_limit_k_min -26
_diffrn_reflns_limit_l_max 24
_diffrn_reflns_limit_l_min -24
_diffrn_reflns_number 57564
_diffrn_reflns_theta_full 27.52
_diffrn_reflns_theta_max 27.52
_diffrn_reflns_theta_min 1.23
_exptl_absorpt_coefficient_mu 1.630
_exptl_absorpt_correction_T_max 0.8539
_exptl_absorpt_correction_T_min 0.8039
_exptl_absorpt_correction_type multi-scan
_exptl_absorpt_process_details sadabs
_exptl_crystal_colour colorless
_exptl_crystal_density_diffrn 1.544
_exptl_crystal_density_meas ?
_exptl_crystal_density_method 'not measured'
_exptl_crystal_description prism
_exptl_crystal_F_000 5100
_exptl_crystal_size_max 0.14
_exptl_crystal_size_mid 0.12
_exptl_crystal_size_min 0.10
_refine_diff_density_max 2.873
_refine_diff_density_min -1.991
_refine_diff_density_rms 0.313
_refine_ls_extinction_method none
_refine_ls_goodness_of_fit_ref 1.453
_refine_ls_hydrogen_treatment constr
_refine_ls_matrix_type full
_refine_ls_number_parameters 584
_refine_ls_number_reflns 12616
_refine_ls_number_restraints 12
_refine_ls_restrained_S_all 1.453
_refine_ls_R_factor_all 0.2084
_refine_ls_R_factor_gt 0.1339
_refine_ls_shift/su_max 0.012
_refine_ls_shift/su_mean 0.012
_refine_ls_structure_factor_coef Fsqd
_refine_ls_weighting_details 'calc w=1/[\s^2^(Fo^2^)+(0.2000P)^2^+0.0000P] where P=(Fo^2^+2Fc^2^)/3'
_refine_ls_weighting_scheme calc
_refine_ls_wR_factor_gt 0.3822
_refine_ls_wR_factor_ref 0.4315
_reflns_number_gt 6312
_reflns_number_total 12616
_reflns_threshold_expression >2sigma(I)
_cod_data_source_file b815580a.txt
_cod_data_source_block for
_cod_depositor_comments
;
The following automatic conversions were performed:
'_symmetry_cell_setting' value 'Monoclinic' changed to 'monoclinic'
according to '/home/saulius/struct/CIF-dictionaries/cif_core.dic'
dictionary named 'cif_core.dic' version 2.4.1 from 2010-06-29.

Automatic conversion script
Id: cif_fix_enum 1527 2010-12-29 10:47:43Z saulius 

The following automatic conversions were performed:

'_exptl_crystal_density_meas' value 'none' was changed to '?' - the
value is perceived as not measured.

Automatic conversion script
Id: cif_fix_values 3008 2015-01-20 13:52:24Z robertas 
;
_cod_original_sg_symbol_H-M C2/c
_cod_database_code 7103587

loop_
_symmetry_equiv_pos_as_xyz
'x, y, z'
'-x, y, -z+1/2'
'x+1/2, y+1/2, z'
'-x+1/2, y+1/2, -z+1/2'
'-x, -y, -z'
'x, -y, z-1/2'
'-x+1/2, -y+1/2, -z'
'x+1/2, -y+1/2, z-1/2'

loop_
_atom_site_label
_atom_site_type_symbol
_atom_site_fract_x
_atom_site_fract_y
_atom_site_fract_z
_atom_site_U_iso_or_equiv
_atom_site_adp_type
_atom_site_occupancy
_atom_site_symmetry_multiplicity
_atom_site_calc_flag
_atom_site_refinement_flags
_atom_site_disorder_assembly
_atom_site_disorder_group
Ag1 Ag 0.0000 0.02174(5) 0.7500 0.0582(4) Uani 1 2 d S . .
Ag2 Ag -0.06498(4) 0.35305(4) 0.91005(5) 0.0669(4) Uani 1 1 d . . .
N1 N 0.0686(3) 0.0432(4) 0.7213(4) 0.051(2) Uani 1 1 d . . .
C1 C 0.1072(5) 0.0172(6) 0.7554(7) 0.065(3) Uani 1 1 d . . .
H1 H 0.1053 -0.0125 0.7942 0.078 Uiso 1 1 calc R . .
C2 C 0.1500(5) 0.0314(7) 0.7371(8) 0.076(4) Uani 1 1 d . . .
H2 H 0.1766 0.0120 0.7645 0.092 Uiso 1 1 calc R . .
C3 C 0.1554(4) 0.0706(6) 0.6832(7) 0.066(3) Uani 1 1 d . . .
H3 H 0.1850 0.0772 0.6695 0.080 Uiso 1 1 calc R . .
C4 C 0.1147(4) 0.1040(5) 0.6446(6) 0.053(3) Uani 1 1 d . . .
C5 C 0.1168(4) 0.1477(5) 0.5876(5) 0.052(3) Uani 1 1 d . . .
H5 H 0.1451 0.1561 0.5702 0.062 Uiso 1 1 calc R . .
C6 C 0.0765(4) 0.1783(5) 0.5574(6) 0.052(3) Uani 1 1 d . . .
C7 C 0.0355(4) 0.1624(5) 0.5786(6) 0.053(3) Uani 1 1 d . . .
H7 H 0.0083 0.1834 0.5553 0.064 Uiso 1 1 calc R . .
C8 C 0.0318(4) 0.1186(4) 0.6307(5) 0.049(3) Uani 1 1 d . . .
H8 H 0.0023 0.1081 0.6431 0.059 Uiso 1 1 calc R . .
C9 C 0.0713(3) 0.0883(5) 0.6671(5) 0.047(2) Uani 1 1 d . . .
O1 O 0.0749(3) 0.2251(4) 0.5020(4) 0.0594(19) Uani 1 1 d . . .
C10 C 0.1149(5) 0.2427(6) 0.4755(7) 0.072(3) Uani 1 1 d . . .
H10A H 0.1260 0.2046 0.4495 0.086 Uiso 1 1 calc R . .
H10B H 0.1392 0.2542 0.5162 0.086 Uiso 1 1 calc R . .
C11 C 0.1064(6) 0.3003(8) 0.4257(7) 0.085(4) Uani 1 1 d . . .
H11A H 0.1334 0.3084 0.4008 0.103 Uiso 1 1 calc R . .
H11B H 0.0791 0.2921 0.3889 0.103 Uiso 1 1 calc R . .
O2 O 0.0986(4) 0.3552(5) 0.4691(6) 0.099(3) Uani 1 1 d . . .
C12 C 0.1088(6) 0.4182(8) 0.4468(9) 0.104(6) Uani 1 1 d . . .
H12A H 0.0959 0.4239 0.3953 0.125 Uiso 1 1 calc R . .
H12B H 0.1427 0.4236 0.4515 0.125 Uiso 1 1 calc R . .
C13 C 0.0901(11) 0.468(2) 0.489(2) 0.247 Uani 1 1 d . . .
H13A H 0.0997 0.5118 0.4720 0.297 Uiso 1 1 calc R . .
H13B H 0.0561 0.4660 0.4774 0.297 Uiso 1 1 calc R . .
O3 O 0.1008(7) 0.4663(18) 0.5574(16) 0.247 Uani 1 1 d . . .
C14 C 0.0776(11) 0.511(2) 0.5883(18) 0.247 Uani 1 1 d D . .
H14A H 0.0481 0.4922 0.5990 0.297 Uiso 1 1 calc R . .
H14B H 0.0708 0.5500 0.5565 0.297 Uiso 1 1 calc R . .
C15 C 0.1078(8) 0.530(2) 0.6557(17) 0.247 Uani 1 1 d D . .
H15A H 0.1078 0.4923 0.6901 0.297 Uiso 1 1 calc R . .
H15B H 0.0936 0.5680 0.6768 0.297 Uiso 1 1 calc R . .
O4 O 0.1574(6) 0.5469(15) 0.6511(13) 0.247 Uani 1 1 d D . .
C16 C 0.1836(9) 0.5964(17) 0.7003(19) 0.247 Uani 1 1 d D . .
H16A H 0.1868 0.6392 0.6759 0.297 Uiso 1 1 calc R . .
H16B H 0.1693 0.6037 0.7444 0.297 Uiso 1 1 calc R . .
C17 C 0.2279(9) 0.561(2) 0.7160(18) 0.247 Uani 1 1 d D . .
H17A H 0.2545 0.5920 0.7212 0.297 Uiso 1 1 calc R . .
H17B H 0.2315 0.5273 0.6791 0.297 Uiso 1 1 calc R . .
O5 O 0.2206(7) 0.5295(18) 0.7898(15) 0.247 Uani 1 1 d D . .
C18 C 0.2160(9) 0.4641(10) 0.7727(14) 0.143(9) Uani 1 1 d . . .
H18A H 0.2470 0.4447 0.7727 0.172 Uiso 1 1 calc R . .
H18B H 0.1989 0.4599 0.7232 0.172 Uiso 1 1 calc R . .
C19 C 0.1905(6) 0.4240(9) 0.8246(11) 0.112(6) Uani 1 1 d . . .
H19A H 0.1974 0.3762 0.8210 0.135 Uiso 1 1 calc R . .
H19B H 0.2004 0.4385 0.8750 0.135 Uiso 1 1 calc R . .
O6 O 0.1427(4) 0.4356(5) 0.8043(5) 0.086(3) Uani 1 1 d . . .
C20 C 0.1123(4) 0.4103(6) 0.8419(8) 0.068(3) Uani 1 1 d . . .
C21 C 0.1233(5) 0.3686(6) 0.9027(8) 0.071(3) Uani 1 1 d . . .
H21 H 0.1546 0.3566 0.9180 0.085 Uiso 1 1 calc R . .
C22 C 0.0895(6) 0.3453(6) 0.9401(8) 0.081(4) Uani 1 1 d . . .
C23 C 0.0963(7) 0.3049(7) 0.9969(8) 0.090(4) Uani 1 1 d . . .
H23 H 0.1260 0.2858 1.0099 0.108 Uiso 1 1 calc R . .
C24 C 0.0628(7) 0.2898(8) 1.0369(12) 0.111(6) Uani 1 1 d . . .
H24 H 0.0700 0.2653 1.0804 0.133 Uiso 1 1 calc R . .
C25 C 0.0192(6) 0.3096(7) 1.0146(8) 0.089(4) Uani 1 1 d . . .
H25 H -0.0044 0.2967 1.0414 0.107 Uiso 1 1 calc R . .
N2 N 0.0078(4) 0.3483(5) 0.9537(6) 0.078(3) Uani 1 1 d . . .
C26 C 0.0414(5) 0.3665(6) 0.9166(6) 0.060(3) Uani 1 1 d . . .
C27 C 0.0321(5) 0.4065(7) 0.8578(7) 0.071(3) Uani 1 1 d . . .
H27 H 0.0012 0.4199 0.8418 0.086 Uiso 1 1 calc R . .
C28 C 0.0662(5) 0.4276(6) 0.8218(8) 0.078(4) Uani 1 1 d . . .
H28 H 0.0583 0.4554 0.7810 0.094 Uiso 1 1 calc R . .
N3 N -0.1218(3) 0.3164(4) 0.8311(5) 0.054(2) Uani 1 1 d . . .
C29 C -0.1646(5) 0.3224(6) 0.8449(8) 0.074(4) Uani 1 1 d . . .
H29 H -0.1708 0.3502 0.8833 0.089 Uiso 1 1 calc R . .
C30 C -0.2012(5) 0.2885(7) 0.8036(8) 0.075(4) Uani 1 1 d . . .
H30 H -0.2314 0.2931 0.8159 0.090 Uiso 1 1 calc R . .
C31 C -0.1954(4) 0.2509(6) 0.7490(7) 0.065(3) Uani 1 1 d . . .
H31 H -0.2209 0.2300 0.7205 0.078 Uiso 1 1 calc R . .
C32 C -0.1505(4) 0.2422(5) 0.7336(6) 0.055(3) Uani 1 1 d . . .
C33 C -0.1390(3) 0.1996(5) 0.6748(5) 0.047(2) Uani 1 1 d . . .
H33 H -0.1627 0.1774 0.6438 0.057 Uiso 1 1 calc R . .
C34 C -0.0951(3) 0.1925(4) 0.6658(5) 0.042(2) Uani 1 1 d . . .
C35 C -0.0596(4) 0.2276(5) 0.7069(5) 0.047(2) Uani 1 1 d . . .
H35 H -0.0289 0.2232 0.6967 0.056 Uiso 1 1 calc R . .
C36 C -0.0682(4) 0.2685(5) 0.7622(6) 0.049(2) Uani 1 1 d . . .
H36 H -0.0437 0.2918 0.7903 0.059 Uiso 1 1 calc R . .
C37 C -0.1144(4) 0.2757(5) 0.7767(5) 0.046(2) Uani 1 1 d . . .
O7 O -0.0801(2) 0.1522(3) 0.6137(4) 0.0529(17) Uani 1 1 d . . .
C38 C -0.1126(4) 0.1104(5) 0.5718(7) 0.062(3) Uani 1 1 d . . .
H38A H -0.1329 0.1367 0.5354 0.074 Uiso 1 1 calc R . .
H38B H -0.1320 0.0873 0.6029 0.074 Uiso 1 1 calc R . .
C39 C -0.0851(5) 0.0614(6) 0.5354(6) 0.065(3) Uani 1 1 d . . .
H39A H -0.1050 0.0396 0.4949 0.078 Uiso 1 1 calc R . .
H39B H -0.0595 0.0840 0.5162 0.078 Uiso 1 1 calc R . .
O8 O -0.0673(3) 0.0137(4) 0.5882(4) 0.064(2) Uani 1 1 d . . .
C40 C -0.0403(6) -0.0349(7) 0.5620(7) 0.088(5) Uani 1 1 d . . .
H40A H -0.0088 -0.0172 0.5620 0.106 Uiso 1 1 calc R . .
H40B H -0.0533 -0.0452 0.5115 0.106 Uiso 1 1 calc R . .
C41 C -0.0374(7) -0.0966(7) 0.6048(8) 0.096(5) Uani 1 1 d . . .
H41A H -0.0690 -0.1135 0.6060 0.116 Uiso 1 1 calc R . .
H41B H -0.0206 -0.1304 0.5806 0.116 Uiso 1 1 calc R . .
O9 O -0.0151(4) -0.0882(4) 0.6762(5) 0.086(3) Uani 1 1 d . . .
C42 C -0.0166(11) -0.1458(7) 0.7128(10) 0.157(11) Uani 1 1 d . . .
H42A H -0.0079 -0.1827 0.6826 0.188 Uiso 1 1 calc R . .
H42B H -0.0486 -0.1537 0.7217 0.188 Uiso 1 1 calc R . .
As1 As 0.24268(14) 0.2455(2) 0.01695(19) 0.0769(10) Uani 0.50 1 d P . .
F1 F 0.2677(9) 0.2003(14) 0.0699(19) 0.364(18) Uani 1 1 d . . .
F2 F 0.1984(6) 0.2152(11) -0.0053(9) 0.220(8) Uani 1 1 d . . .
F3 F 0.2412(6) 0.3014(10) 0.0496(12) 0.213 Uani 1 1 d . . .
As2 As 0.2500 0.7500 0.0000 0.1161(11) Uani 1 2 d S . .
F4 F 0.2857(4) 0.8134(6) -0.0150(6) 0.136(4) Uani 1 1 d . . .
F5 F 0.2865(3) 0.7308(6) 0.0784(6) 0.132(4) Uani 1 1 d . . .
F6 F 0.2199(3) 0.8001(6) 0.0485(6) 0.126(4) Uani 1 1 d . . .
As3 As 0.0000 0.36727(14) 0.2500 0.1085(9) Uani 1 2 d S . .
F7 F 0.0505(6) 0.3630(7) 0.2615(8) 0.190(8) Uani 1 1 d . . .
F8 F -0.0026(6) 0.4207(8) 0.3150(10) 0.216(8) Uani 1 1 d . . .
F9 F 0.0028(6) 0.3113(9) 0.3147(7) 0.192(7) Uani 1 1 d . . .
C43 C 0.1361(8) 0.1880(14) 0.1975(11) 0.089(3) Uani 0.25 1 d PD . .
H43 H 0.1184 0.2293 0.2047 0.107 Uiso 0.25 1 calc PR . .
Cl1 Cl 0.1801(5) 0.2018(7) 0.1458(7) 0.089(3) Uani 0.25 1 d PD . .
Cl2 Cl 0.1023(6) 0.1283(7) 0.1454(7) 0.089(3) Uani 0.25 1 d PD . .
Cl3 Cl 0.1670(6) 0.1592(7) 0.2765(7) 0.089(3) Uani 0.25 1 d PD . .
C44 C 0.2259(6) 0.9661(13) 0.9830(13) 0.1163(17) Uani 0.50 1 d PD . .
H44 H 0.2360 0.9283 1.0161 0.140 Uiso 0.50 1 calc PR . .
Cl4 Cl 0.2713(3) 0.9854(5) 0.9375(6) 0.1163(17) Uani 0.50 1 d PD . .
Cl5 Cl 0.1742(3) 0.9428(5) 0.9303(6) 0.1163(17) Uani 0.50 1 d PD . .
Cl6 Cl 0.2101(3) 1.0302(5) 1.0356(6) 0.1163(17) Uani 0.50 1 d PD . .

loop_
_atom_site_aniso_label
_atom_site_aniso_U_11
_atom_site_aniso_U_22
_atom_site_aniso_U_33
_atom_site_aniso_U_23
_atom_site_aniso_U_13
_atom_site_aniso_U_12
Ag1 0.0697(8) 0.0458(6) 0.0680(8) 0.000 0.0401(6) 0.000
Ag2 0.0831(8) 0.0593(6) 0.0596(6) -0.0129(4) 0.0143(5) 0.0008(4)
N1 0.065(6) 0.044(4) 0.048(5) 0.000(4) 0.023(4) 0.004(4)
C1 0.071(8) 0.062(7) 0.065(7) 0.013(5) 0.022(6) 0.012(6)
C2 0.072(9) 0.080(8) 0.079(9) 0.007(7) 0.019(7) 0.019(7)
C3 0.059(7) 0.072(7) 0.073(8) 0.005(6) 0.027(6) 0.004(6)
C4 0.054(7) 0.041(5) 0.066(7) -0.007(5) 0.019(5) -0.007(4)
C5 0.058(7) 0.059(6) 0.043(5) -0.011(5) 0.022(5) -0.021(5)
C6 0.066(7) 0.041(5) 0.053(6) -0.006(4) 0.023(5) -0.008(5)
C7 0.068(7) 0.040(5) 0.054(6) -0.010(4) 0.019(5) 0.005(5)
C8 0.063(7) 0.033(4) 0.059(6) -0.015(4) 0.035(5) -0.004(4)
C9 0.046(6) 0.045(5) 0.055(6) -0.013(4) 0.028(5) -0.001(4)
O1 0.065(5) 0.061(4) 0.054(4) 0.008(3) 0.017(4) -0.005(4)
C10 0.084(9) 0.071(7) 0.067(8) 0.003(6) 0.032(7) -0.024(7)
C11 0.092(11) 0.114(11) 0.054(7) 0.015(8) 0.026(7) -0.018(9)
O2 0.150(10) 0.073(6) 0.087(7) 0.025(5) 0.067(7) -0.003(6)
C12 0.109(13) 0.112(12) 0.093(11) 0.062(10) 0.018(10) -0.013(10)
C13 0.108 0.406 0.223 0.000 0.005 0.000
O3 0.108 0.406 0.223 0.000 0.005 0.000
C14 0.108 0.406 0.223 0.000 0.005 0.000
C15 0.108 0.406 0.223 0.000 0.005 0.000
O4 0.108 0.406 0.223 0.000 0.005 0.000
C16 0.108 0.406 0.223 0.000 0.005 0.000
C17 0.108 0.406 0.223 0.000 0.005 0.000
O5 0.108 0.406 0.223 0.000 0.005 0.000
C18 0.15(2) 0.100(13) 0.19(2) -0.036(14) 0.060(17) -0.036(13)
C19 0.092(13) 0.102(12) 0.140(16) -0.024(11) 0.007(11) -0.032(10)
O6 0.085(7) 0.101(7) 0.071(6) -0.005(5) 0.010(5) 0.001(5)
C20 0.055(8) 0.072(8) 0.079(9) -0.009(7) 0.012(7) -0.007(6)
C21 0.064(8) 0.060(7) 0.090(10) -0.012(6) 0.015(7) 0.002(6)
C22 0.112(12) 0.055(7) 0.072(9) -0.015(6) 0.000(8) -0.005(7)
C23 0.107(13) 0.080(9) 0.082(10) 0.012(8) 0.014(9) 0.029(9)
C24 0.112(15) 0.082(10) 0.127(15) 0.024(10) -0.024(12) 0.008(10)
C25 0.111(13) 0.077(9) 0.073(9) 0.005(7) -0.005(9) -0.007(8)
N2 0.096(9) 0.076(7) 0.063(7) -0.027(6) 0.012(6) -0.015(6)
C26 0.076(8) 0.056(6) 0.046(6) -0.011(5) 0.007(6) 0.004(5)
C27 0.063(8) 0.094(9) 0.057(7) -0.026(7) 0.007(6) -0.014(7)
C28 0.099(11) 0.066(7) 0.068(8) -0.008(6) 0.006(8) -0.001(7)
N3 0.057(6) 0.049(5) 0.058(5) 0.004(4) 0.018(4) 0.020(4)
C29 0.075(9) 0.072(8) 0.081(9) -0.005(7) 0.031(7) 0.023(7)
C30 0.051(7) 0.096(9) 0.084(9) 0.016(8) 0.027(7) 0.015(7)
C31 0.038(6) 0.073(7) 0.086(9) -0.006(6) 0.018(6) 0.006(5)
C32 0.039(6) 0.050(6) 0.075(7) 0.005(5) 0.007(5) 0.005(4)
C33 0.044(6) 0.056(6) 0.040(5) -0.011(4) 0.001(4) -0.004(4)
C34 0.046(6) 0.037(4) 0.045(5) 0.002(4) 0.007(4) 0.000(4)
C35 0.044(6) 0.048(5) 0.050(6) -0.004(4) 0.011(4) 0.010(4)
C36 0.041(6) 0.050(5) 0.054(6) -0.003(4) -0.001(4) 0.005(4)
C37 0.059(6) 0.043(5) 0.038(5) 0.007(4) 0.013(5) 0.008(4)
O7 0.049(4) 0.059(4) 0.051(4) -0.014(3) 0.006(3) -0.003(3)
C38 0.062(7) 0.054(6) 0.064(7) -0.014(5) -0.004(6) 0.011(5)
C39 0.078(8) 0.072(7) 0.044(6) -0.015(5) 0.007(6) 0.006(6)
O8 0.085(6) 0.055(4) 0.057(5) -0.014(4) 0.024(4) -0.001(4)
C40 0.137(14) 0.071(8) 0.056(8) -0.015(6) 0.015(8) 0.013(8)
C41 0.143(15) 0.063(8) 0.081(10) -0.007(7) 0.009(10) 0.001(8)
O9 0.127(8) 0.053(5) 0.072(6) -0.013(4) -0.004(6) 0.006(5)
C42 0.31(3) 0.053(8) 0.090(12) -0.004(8) -0.028(16) -0.033(13)
As1 0.061(3) 0.090(2) 0.073(3) 0.003(2) -0.0121(17) 0.0007(18)
F1 0.22(2) 0.31(3) 0.50(4) 0.12(3) -0.15(3) 0.08(2)
F2 0.152(13) 0.27(2) 0.198(15) -0.016(14) -0.098(11) 0.017(13)
F3 0.138 0.224 0.268 0.000 0.000 0.000
As2 0.0812(16) 0.156(2) 0.122(2) 0.0627(18) 0.0532(15) 0.0516(16)
F4 0.113(8) 0.169(10) 0.143(9) 0.055(8) 0.077(7) 0.042(7)
F5 0.092(7) 0.171(10) 0.143(9) 0.056(8) 0.049(6) 0.057(7)
F6 0.088(7) 0.157(9) 0.146(9) 0.042(7) 0.060(6) 0.045(6)
As3 0.133(3) 0.0950(17) 0.0886(18) 0.000 -0.0130(17) 0.000
F7 0.242(17) 0.174(12) 0.182(13) 0.090(10) 0.119(13) 0.132(12)
F8 0.225(17) 0.174(13) 0.227(16) -0.107(12) -0.044(14) -0.001(12)
F9 0.231(17) 0.257(18) 0.089(8) 0.016(9) 0.026(9) -0.092(14)
C43 0.109(6) 0.097(5) 0.047(4) 0.021(4) -0.035(4) -0.044(5)
Cl1 0.109(6) 0.097(5) 0.047(4) 0.021(4) -0.035(4) -0.044(5)
Cl2 0.109(6) 0.097(5) 0.047(4) 0.021(4) -0.035(4) -0.044(5)
Cl3 0.109(6) 0.097(5) 0.047(4) 0.021(4) -0.035(4) -0.044(5)
C44 0.084(3) 0.111(4) 0.152(5) 0.023(3) 0.014(3) 0.000(3)
Cl4 0.084(3) 0.111(4) 0.152(5) 0.023(3) 0.014(3) 0.000(3)
Cl5 0.084(3) 0.111(4) 0.152(5) 0.023(3) 0.014(3) 0.000(3)
Cl6 0.084(3) 0.111(4) 0.152(5) 0.023(3) 0.014(3) 0.000(3)

loop_
_atom_type_symbol
_atom_type_description
_atom_type_scat_dispersion_real
_atom_type_scat_dispersion_imag
_atom_type_scat_source
C C 0.0033 0.0016 'International Tables Vol C Tables 4.2.6.8 and 6.1.1.4'
H H 0.0000 0.0000 'International Tables Vol C Tables 4.2.6.8 and 6.1.1.4'
N N 0.0061 0.0033 'International Tables Vol C Tables 4.2.6.8 and 6.1.1.4'
O O 0.0106 0.0060 'International Tables Vol C Tables 4.2.6.8 and 6.1.1.4'
F F 0.0171 0.0103 'International Tables Vol C Tables 4.2.6.8 and 6.1.1.4'
As As 0.0499 2.0058 'International Tables Vol C Tables 4.2.6.8 and 6.1.1.4'
Ag Ag -0.8971 1.1015 'International Tables Vol C Tables 4.2.6.8 and 6.1.1.4'
Cl Cl 0.1484 0.1585 'International Tables Vol C Tables 4.2.6.8 and 6.1.1.4'

loop_
_geom_angle_atom_site_label_1
_geom_angle_atom_site_label_2
_geom_angle_atom_site_label_3
_geom_angle
_geom_angle_site_symmetry_1
_geom_angle_site_symmetry_3
_geom_angle_publ_flag
N1 Ag1 N1 157.3(4) . 2_556 ?
N2 Ag2 N3 148.0(3) . . ?
N2 Ag2 O2 98.6(4) . 2_556 ?
N3 Ag2 O2 104.2(4) . 2_556 ?
C1 N1 C9 118.7(9) . . ?
C1 N1 Ag1 123.5(7) . . ?
C9 N1 Ag1 117.7(7) . . ?
N1 C1 C2 123.0(11) . . ?
N1 C1 H1 118.5 . . ?
C2 C1 H1 118.5 . . ?
C3 C2 C1 122.2(13) . . ?
C3 C2 H2 118.9 . . ?
C1 C2 H2 118.9 . . ?
C2 C3 C4 118.6(12) . . ?
C2 C3 H3 120.7 . . ?
C4 C3 H3 120.7 . . ?
C5 C4 C9 120.5(10) . . ?
C5 C4 C3 123.0(10) . . ?
C9 C4 C3 116.5(10) . . ?
C6 C5 C4 117.8(10) . . ?
C6 C5 H5 121.1 . . ?
C4 C5 H5 121.1 . . ?
C7 C6 C5 121.1(10) . . ?
C7 C6 O1 116.1(10) . . ?
C5 C6 O1 122.8(9) . . ?
C8 C7 C6 122.7(11) . . ?
C8 C7 H7 118.7 . . ?
C6 C7 H7 118.7 . . ?
C7 C8 C9 119.9(10) . . ?
C7 C8 H8 120.0 . . ?
C9 C8 H8 120.0 . . ?
N1 C9 C8 121.2(9) . . ?
N1 C9 C4 120.9(10) . . ?
C8 C9 C4 117.9(9) . . ?
C10 O1 C6 119.9(9) . . ?
O1 C10 C11 110.5(12) . . ?
O1 C10 H10A 109.5 . . ?
C11 C10 H10A 109.6 . . ?
O1 C10 H10B 109.6 . . ?
C11 C10 H10B 109.5 . . ?
H10A C10 H10B 108.1 . . ?
O2 C11 C10 106.1(10) . . ?
O2 C11 H11A 110.5 . . ?
C10 C11 H11A 110.5 . . ?
O2 C11 H11B 110.5 . . ?
C10 C11 H11B 110.5 . . ?
H11A C11 H11B 108.7 . . ?
C12 O2 C11 119.1(12) . . ?
C12 O2 Ag2 113.8(10) . 2_556 ?
C11 O2 Ag2 127.1(7) . 2_556 ?
O2 C12 C13 111(2) . . ?
O2 C12 H12A 109.4 . . ?
C13 C12 H12A 109.3 . . ?
O2 C12 H12B 109.3 . . ?
C13 C12 H12B 109.4 . . ?
H12A C12 H12B 108.0 . . ?
O3 C13 C12 118(4) . . ?
O3 C13 H13A 107.7 . . ?
C12 C13 H13A 107.7 . . ?
O3 C13 H13B 107.8 . . ?
C12 C13 H13B 107.8 . . ?
H13A C13 H13B 107.1 . . ?
C13 O3 C14 111(3) . . ?
O3 C14 C15 105(3) . . ?
O3 C14 H14A 110.7 . . ?
C15 C14 H14A 110.7 . . ?
O3 C14 H14B 110.6 . . ?
C15 C14 H14B 110.6 . . ?
H14A C14 H14B 108.7 . . ?
C14 C15 O4 118(3) . . ?
C14 C15 H15A 107.8 . . ?
O4 C15 H15A 107.7 . . ?
C14 C15 H15B 107.8 . . ?
O4 C15 H15B 107.9 . . ?
H15A C15 H15B 107.2 . . ?
C16 O4 C15 122(3) . . ?
C17 C16 O4 99(2) . . ?
C17 C16 H16A 112.0 . . ?
O4 C16 H16A 112.0 . . ?
C17 C16 H16B 111.9 . . ?
O4 C16 H16B 111.9 . . ?
H16A C16 H16B 109.6 . . ?
C16 C17 O5 98(3) . . ?
C16 C17 H17A 112.1 . . ?
O5 C17 H17A 112.1 . . ?
C16 C17 H17B 112.1 . . ?
O5 C17 H17B 112.2 . . ?
H17A C17 H17B 109.8 . . ?
C18 O5 C17 102(3) . . ?
O5 C18 C19 114(2) . . ?
O5 C18 H18A 108.8 . . ?
C19 C18 H18A 108.9 . . ?
O5 C18 H18B 108.8 . . ?
C19 C18 H18B 108.8 . . ?
H18A C18 H18B 107.7 . . ?
O6 C19 C18 107.2(17) . . ?
O6 C19 H19A 110.3 . . ?
C18 C19 H19A 110.3 . . ?
O6 C19 H19B 110.3 . . ?
C18 C19 H19B 110.2 . . ?
H19A C19 H19B 108.5 . . ?
C20 O6 C19 120.9(13) . . ?
O6 C20 C28 117.7(13) . . ?
O6 C20 C21 124.5(12) . . ?
C28 C20 C21 117.7(13) . . ?
C22 C21 C20 121.0(13) . . ?
C22 C21 H21 119.5 . . ?
C20 C21 H21 119.5 . . ?
C23 C22 C21 125.5(17) . . ?
C23 C22 C26 116.1(16) . . ?
C21 C22 C26 118.4(13) . . ?
C22 C23 C24 123.0(17) . . ?
C22 C23 H23 118.5 . . ?
C24 C23 H23 118.5 . . ?
C25 C24 C23 119.5(17) . . ?
C25 C24 H24 120.2 . . ?
C23 C24 H24 120.2 . . ?
C24 C25 N2 121.9(17) . . ?
C24 C25 H25 119.0 . . ?
N2 C25 H25 119.0 . . ?
C26 N2 C25 118.4(14) . . ?
C26 N2 Ag2 123.4(9) . . ?
C25 N2 Ag2 116.2(11) . . ?
N2 C26 C27 120.5(13) . . ?
N2 C26 C22 120.6(12) . . ?
C27 C26 C22 118.8(13) . . ?
C28 C27 C26 121.0(14) . . ?
C28 C27 H27 119.5 . . ?
C26 C27 H27 119.5 . . ?
C27 C28 C20 123.0(14) . . ?
C27 C28 H28 118.5 . . ?
C20 C28 H28 118.5 . . ?
C29 N3 C37 117.7(11) . . ?
C29 N3 Ag2 119.1(8) . . ?
C37 N3 Ag2 121.7(7) . . ?
N3 C29 C30 121.1(12) . . ?
N3 C29 H29 119.4 . . ?
C30 C29 H29 119.5 . . ?
C31 C30 C29 122.6(12) . . ?
C31 C30 H30 118.7 . . ?
C29 C30 H30 118.7 . . ?
C30 C31 C32 118.0(12) . . ?
C30 C31 H31 121.0 . . ?
C32 C31 H31 121.0 . . ?
C31 C32 C37 118.1(11) . . ?
C31 C32 C33 123.4(10) . . ?
C37 C32 C33 118.4(9) . . ?
C34 C33 C32 119.2(9) . . ?
C34 C33 H33 120.4 . . ?
C32 C33 H33 120.4 . . ?
C33 C34 O7 124.3(9) . . ?
C33 C34 C35 122.3(9) . . ?
O7 C34 C35 113.5(8) . . ?
C36 C35 C34 121.0(9) . . ?
C36 C35 H35 119.5 . . ?
C34 C35 H35 119.5 . . ?
C35 C36 C37 119.3(9) . . ?
C35 C36 H36 120.4 . . ?
C37 C36 H36 120.4 . . ?
N3 C37 C32 122.5(10) . . ?
N3 C37 C36 117.8(10) . . ?
C32 C37 C36 119.7(9) . . ?
C34 O7 C38 118.8(8) . . ?
O7 C38 C39 106.4(9) . . ?
O7 C38 H38A 110.4 . . ?
C39 C38 H38A 110.4 . . ?
O7 C38 H38B 110.4 . . ?
C39 C38 H38B 110.4 . . ?
H38A C38 H38B 108.6 . . ?
O8 C39 C38 107.2(9) . . ?
O8 C39 H39A 110.3 . . ?
C38 C39 H39A 110.3 . . ?
O8 C39 H39B 110.2 . . ?
C38 C39 H39B 110.3 . . ?
H39A C39 H39B 108.5 . . ?
C40 O8 C39 113.6(9) . . ?
O8 C40 C41 113.1(13) . . ?
O8 C40 H40A 108.9 . . ?
C41 C40 H40A 108.9 . . ?
O8 C40 H40B 109.0 . . ?
C41 C40 H40B 109.0 . . ?
H40A C40 H40B 107.8 . . ?
O9 C41 C40 113.3(12) . . ?
O9 C41 H41A 108.9 . . ?
C40 C41 H41A 108.9 . . ?
O9 C41 H41B 108.9 . . ?
C40 C41 H41B 108.9 . . ?
H41A C41 H41B 107.7 . . ?
C42 O9 C41 109.4(11) . . ?
O9 C42 C42 112.7(16) . 2_556 ?
O9 C42 H42A 109.1 . . ?
C42 C42 H42A 109.2 2_556 . ?
O9 C42 H42B 109.0 . . ?
C42 C42 H42B 108.9 2_556 . ?
H42A C42 H42B 107.8 . . ?
F3 As1 F2 114.7(11) . . ?
F3 As1 F1 105.8(17) . . ?
F2 As1 F1 105.9(14) . . ?
F3 As1 F3 151.1(6) . 7 ?
F2 As1 F3 83.5(10) . 7 ?
F1 As1 F3 89.2(16) . 7 ?
F3 As1 F2 77.7(10) . 7 ?
F2 As1 F2 156.9(5) . 7 ?
F1 As1 F2 88.0(13) . 7 ?
F3 As1 F2 78.2(8) 7 7 ?
F3 As1 F1 83.8(14) . 7 ?
F2 As1 F1 88.4(11) . 7 ?
F1 As1 F1 156.7(6) . 7 ?
F3 As1 F1 73.9(12) 7 7 ?
F2 As1 F1 73.1(9) 7 7 ?
F6 As2 F6 180.0(5) 7_565 . ?
F6 As2 F4 88.8(5) 7_565 . ?
F6 As2 F4 91.2(5) . . ?
F6 As2 F4 91.2(5) 7_565 7_565 ?
F6 As2 F4 88.8(5) . 7_565 ?
F4 As2 F4 179.994(2) . 7_565 ?
F6 As2 F5 90.9(5) 7_565 . ?
F6 As2 F5 89.1(5) . . ?
F4 As2 F5 89.4(6) . . ?
F4 As2 F5 90.6(6) 7_565 . ?
F6 As2 F5 89.1(5) 7_565 7_565 ?
F6 As2 F5 90.9(5) . 7_565 ?
F4 As2 F5 90.6(6) . 7_565 ?
F4 As2 F5 89.4(6) 7_565 7_565 ?
F5 As2 F5 180.0(6) . 7_565 ?
F7 As3 F7 173.2(12) . 2 ?
F7 As3 F8 89.5(8) . 2 ?
F7 As3 F8 95.0(9) 2 2 ?
F7 As3 F8 95.0(9) . . ?
F7 As3 F8 89.5(8) 2 . ?
F8 As3 F8 97.5(15) 2 . ?
F7 As3 F9 90.5(9) . 2 ?
F7 As3 F9 84.9(8) 2 2 ?
F8 As3 F9 84.7(10) 2 2 ?
F8 As3 F9 174.2(10) . 2 ?
F7 As3 F9 84.9(8) . . ?
F7 As3 F9 90.5(9) 2 . ?
F8 As3 F9 174.2(10) 2 . ?
F8 As3 F9 84.7(10) . . ?
F9 As3 F9 93.6(12) 2 . ?
Cl3 C43 Cl1 101.1(14) . . ?
Cl3 C43 Cl2 115.3(16) . . ?
Cl1 C43 Cl2 101.6(14) . . ?
Cl3 C43 H43 112.6 . . ?
Cl1 C43 H43 112.6 . . ?
Cl2 C43 H43 112.6 . . ?
Cl4 C44 Cl6 113.7(14) . . ?
Cl4 C44 Cl5 116.7(14) . . ?
Cl6 C44 Cl5 103.9(12) . . ?
Cl4 C44 H44 107.4 . . ?
Cl6 C44 H44 107.4 . . ?
Cl5 C44 H44 107.4 . . ?

loop_
_geom_bond_atom_site_label_1
_geom_bond_atom_site_label_2
_geom_bond_distance
_geom_bond_site_symmetry_2
_geom_bond_publ_flag
Ag1 N1 2.198(9) . ?
Ag1 N1 2.198(9) 2_556 ?
Ag2 N2 2.171(13) . ?
Ag2 N3 2.187(10) . ?
Ag2 O2 2.599(9) 2_556 ?
N1 C1 1.323(15) . ?
N1 C9 1.375(13) . ?
C1 C2 1.378(19) . ?
C1 H1 0.9500 . ?
C2 C3 1.310(17) . ?
C2 H2 0.9500 . ?
C3 C4 1.465(17) . ?
C3 H3 0.9500 . ?
C4 C5 1.393(15) . ?
C4 C9 1.434(14) . ?
C5 C6 1.379(16) . ?
C5 H5 0.9500 . ?
C6 C7 1.360(15) . ?
C6 O1 1.399(12) . ?
C7 C8 1.333(14) . ?
C7 H7 0.9500 . ?
C8 C9 1.395(15) . ?
C8 H8 0.9500 . ?
O1 C10 1.386(14) . ?
C10 C11 1.489(19) . ?
C10 H10A 0.9900 . ?
C10 H10B 0.9900 . ?
C11 O2 1.412(18) . ?
C11 H11A 0.9900 . ?
C11 H11B 0.9900 . ?
O2 C12 1.385(16) . ?
O2 Ag2 2.599(9) 2_556 ?
C12 C13 1.43(4) . ?
C12 H12A 0.9900 . ?
C12 H12B 0.9900 . ?
C13 O3 1.28(4) . ?
C13 H13A 0.9900 . ?
C13 H13B 0.9900 . ?
O3 C14 1.31(4) . ?
C14 C15 1.48(5) . ?
C14 H14A 0.9900 . ?
C14 H14B 0.9900 . ?
C15 O4 1.510(18) . ?
C15 H15A 0.9900 . ?
C15 H15B 0.9900 . ?
O4 C16 1.49(4) . ?
C16 C17 1.47(4) . ?
C16 H16A 0.9900 . ?
C16 H16B 0.9900 . ?
C17 O5 1.57(4) . ?
C17 H17A 0.9900 . ?
C17 H17B 0.9900 . ?
O5 C18 1.36(4) . ?
C18 C19 1.54(3) . ?
C18 H18A 0.9900 . ?
C18 H18B 0.9900 . ?
C19 O6 1.41(2) . ?
C19 H19A 0.9900 . ?
C19 H19B 0.9900 . ?
O6 C20 1.317(16) . ?
C20 C28 1.39(2) . ?
C20 C21 1.415(19) . ?
C21 C22 1.38(2) . ?
C21 H21 0.9500 . ?
C22 C23 1.33(2) . ?
C22 C26 1.47(2) . ?
C23 C24 1.35(3) . ?
C23 H23 0.9500 . ?
C24 C25 1.34(2) . ?
C24 H24 0.9500 . ?
C25 N2 1.382(18) . ?
C25 H25 0.9500 . ?
N2 C26 1.338(17) . ?
C26 C27 1.362(18) . ?
C27 C28 1.351(19) . ?
C27 H27 0.9500 . ?
C28 H28 0.9500 . ?
N3 C29 1.324(15) . ?
N3 C37 1.350(12) . ?
C29 C30 1.40(2) . ?
C29 H29 0.9500 . ?
C30 C31 1.305(18) . ?
C30 H30 0.9500 . ?
C31 C32 1.400(15) . ?
C31 H31 0.9500 . ?
C32 C37 1.405(15) . ?
C32 C33 1.474(15) . ?
C33 C34 1.331(14) . ?
C33 H33 0.9500 . ?
C34 O7 1.390(11) . ?
C34 C35 1.393(14) . ?
C35 C36 1.377(13) . ?
C35 H35 0.9500 . ?
C36 C37 1.427(14) . ?
C36 H36 0.9500 . ?
O7 C38 1.419(13) . ?
C38 C39 1.501(15) . ?
C38 H38A 0.9900 . ?
C38 H38B 0.9900 . ?
C39 O8 1.421(14) . ?
C39 H39A 0.9900 . ?
C39 H39B 0.9900 . ?
O8 C40 1.395(16) . ?
C40 C41 1.48(2) . ?
C40 H40A 0.9900 . ?
C40 H40B 0.9900 . ?
C41 O9 1.409(17) . ?
C41 H41A 0.9900 . ?
C41 H41B 0.9900 . ?
O9 C42 1.353(18) . ?
C42 C42 1.58(4) 2_556 ?
C42 H42A 0.9900 . ?
C42 H42B 0.9900 . ?
As1 As1 0.837(5) 7 ?
As1 F3 1.29(2) . ?
As1 F2 1.440(17) . ?
As1 F1 1.46(2) . ?
As1 F3 1.69(2) 7 ?
As1 F2 1.94(2) 7 ?
As1 F1 1.95(3) 7 ?
F1 As1 1.95(3) 7 ?
F2 As1 1.94(2) 7 ?
F3 As1 1.69(2) 7 ?
As2 F6 1.691(10) 7_565 ?
As2 F6 1.691(10) . ?
As2 F4 1.702(12) . ?
As2 F4 1.702(12) 7_565 ?
As2 F5 1.729(11) . ?
As2 F5 1.729(11) 7_565 ?
As3 F7 1.467(18) . ?
As3 F7 1.467(18) 2 ?
As3 F8 1.637(14) 2 ?
As3 F8 1.637(14) . ?
As3 F9 1.650(15) 2 ?
As3 F9 1.650(15) . ?
C43 Cl3 1.719(19) . ?
C43 Cl1 1.75(2) . ?
C43 Cl2 1.762(19) . ?
C43 H43 1.0000 . ?
C44 Cl4 1.727(18) . ?
C44 Cl6 1.728(18) . ?
C44 Cl5 1.747(18) . ?
C44 H44 1.0000 . ?
